data_7113538
loop_
_publ_author_name
'Hattori, Takanori'
'Matsukawa, Shoji'
'Kuwata, Shigeki'
'Ishii, Youichi'
'Hidai, Masanobu'

_publ_section_title
;
 Mono(sulfido)-bridged mixed-valence nitrosyl complex: protonation and
 oxidative addition of iodine across the Ir(II)--Ir(0) bond
;
_journal_coden_ASTM CHCOFS
_journal_issue 4
_journal_name_full
;
 Chemical Communications (Cambridge, United Kingdom)
;
_journal_page_first 510
_journal_page_last 511
_journal_paper_doi 10.1039/b211021k
_journal_year 2003
_chemical_formula_moiety 'C31 H39 I2 Ir2 N O P2 S '
_chemical_formula_sum 'C31 H39 I2 Ir2 N O P2 S'
_chemical_formula_weight 1173.91
_space_group_IT_number 2
_symmetry_cell_setting triclinic
_symmetry_Int_Tables_number 2
_symmetry_space_group_name_Hall '-P 1'
_symmetry_space_group_name_H-M 'P -1'
_audit_creation_date 'Thu Oct 10 20:43:05 2002'
_audit_creation_method 'by teXsan'
_cell_angle_alpha 75.57(2)
_cell_angle_beta 81.65(2)
_cell_angle_gamma 85.08(3)
_cell_formula_units_Z 2
_cell_length_a 10.715(4)
_cell_length_b 12.613(3)
_cell_length_c 13.637(4)
_cell_measurement_reflns_used 25
_cell_measurement_temperature 296.2
_cell_measurement_theta_max 20.0
_cell_measurement_theta_min 19.7
_cell_volume 1763.6(10)
_computing_cell_refinement 'MSC/AFC Diffractometer Control'
_computing_data_collection 'MSC/AFC Diffractometer Control'
_computing_data_reduction 'teXsan Ver. 1.11'
_computing_publication_material 'teXsan Ver. 1.11'
_computing_structure_refinement 'teXsan Ver. 1.10'
_computing_structure_solution 'DIRDIF94 (PATTY)'
_diffrn_measured_fraction_theta_full 1.0011
_diffrn_measured_fraction_theta_max 1.0011
_diffrn_measurement_device_type 'Rigaku AFC7R'
_diffrn_measurement_method \w-2\q
_diffrn_radiation_type 'Mo K\a'
_diffrn_radiation_wavelength 0.7107
_diffrn_reflns_av_R_equivalents 0.093
_diffrn_reflns_limit_h_max 13
_diffrn_reflns_limit_h_min -13
_diffrn_reflns_limit_k_max 0
_diffrn_reflns_limit_k_min -16
_diffrn_reflns_limit_l_max 17
_diffrn_reflns_limit_l_min -17
_diffrn_reflns_number 8468
_diffrn_reflns_theta_full 27.51
_diffrn_reflns_theta_max 27.51
_diffrn_standards_decay_% 0.79
_diffrn_standards_interval_count 150
_diffrn_standards_number 3
_exptl_absorpt_coefficient_mu 9.485
_exptl_absorpt_correction_T_max 0.998
_exptl_absorpt_correction_T_min 0.486
_exptl_absorpt_correction_type psi-scan
_exptl_absorpt_process_details '(North, Phillips & Mathews, 1968)'
_exptl_crystal_colour darkbrown
_exptl_crystal_density_diffrn 2.211
_exptl_crystal_density_method 'not measured'
_exptl_crystal_description prismatic
_exptl_crystal_size_max 0.500
_exptl_crystal_size_mid 0.300
_exptl_crystal_size_min 0.200
_refine_diff_density_max 2.47
_refine_diff_density_min -3.07
_refine_ls_extinction_coef 0.0004(2)
_refine_ls_extinction_method 'Zachariasen(1967) type 2 Gaussian isotropic'
_refine_ls_goodness_of_fit_ref 1.674
_refine_ls_hydrogen_treatment noref
_refine_ls_number_parameters 362
_refine_ls_number_reflns 4919
_refine_ls_R_factor_gt 0.0484
_refine_ls_shift/su_max 0.0113
_refine_ls_structure_factor_coef F
_refine_ls_weighting_details 'w = 1/[\s^2^(Fo) + 0.00016|Fo|^2^]'
_refine_ls_weighting_scheme calc
_refine_ls_wR_factor_ref 0.0499
_reflns_number_gt 4919
_reflns_number_total 8100
_cod_duplicate_entry 7103973
_cod_data_source_file 197634_197635.txt
_cod_data_source_block Compound6
_cod_original_cell_volume 1763.5(9)
_cod_original_sg_symbol_H-M 'P -1         '
_cod_original_formula_sum 'C31 H39 I2 Ir2 N O P2 S '
_cod_database_code 7113538
_reflns_threshold_criterion F^2^>3.0\s(F^2^)

loop_
_symmetry_equiv_pos_as_xyz
x,y,z
-x,-y,-z

loop_
_atom_site_label
_atom_site_type_symbol
_atom_site_fract_x
_atom_site_fract_y
_atom_site_fract_z
_atom_site_U_iso_or_equiv
_atom_site_adp_type
_atom_site_occupancy
_atom_site_calc_flag
Ir(1) Ir 0.28985(5) -0.24027(5) 0.00856(5) 0.0315(2) Uani 1.00 d
Ir(2) Ir 0.14831(5) -0.22937(4) -0.22073(4) 0.0261(2) Uani 1.00 d
I(1) I 0.04648(9) -0.20142(8) -0.02493(8) 0.0407(3) Uani 1.00 d
I(2) I -0.09215(9) -0.22282(8) -0.26283(8) 0.0420(3) Uani 1.00 d
S(1) S 0.3130(3) -0.3162(3) -0.1358(3) 0.0338(10) Uani 1.00 d
P(1) P 0.2437(4) -0.4110(3) 0.1054(3) 0.042(1) Uani 1.00 d
P(2) P 0.2331(3) -0.2890(3) -0.3594(3) 0.0274(9) Uani 1.00 d
O(1) O 0.238(1) -0.0377(8) -0.3479(9) 0.051(4) Uani 1.00 d
N(1) N 0.182(1) -0.0811(9) -0.2701(9) 0.037(4) Uani 1.00 d
C(1) C 0.304(1) -0.101(1) 0.075(2) 0.055(6) Uani 1.00 d
C(2) C 0.396(2) -0.187(1) 0.114(1) 0.052(6) Uani 1.00 d
C(3) C 0.479(2) -0.200(1) 0.019(1) 0.049(5) Uani 1.00 d
C(4) C 0.443(2) -0.122(1) -0.062(1) 0.051(6) Uani 1.00 d
C(5) C 0.337(2) -0.062(1) -0.029(2) 0.054(6) Uani 1.00 d
C(6) C 0.202(2) -0.054(2) 0.146(1) 0.066(7) Uani 1.00 d
C(7) C 0.414(2) -0.238(2) 0.222(2) 0.076(8) Uani 1.00 d
C(8) C 0.599(2) -0.275(2) 0.018(2) 0.078(8) Uani 1.00 d
C(9) C 0.507(2) -0.102(1) -0.173(2) 0.065(6) Uani 1.00 d
C(10) C 0.264(2) 0.034(1) -0.092(2) 0.067(7) Uani 1.00 d
C(11) C 0.150(2) -0.493(1) 0.056(2) 0.069(7) Uani 1.00 d
C(12) C 0.158(2) -0.414(2) 0.229(1) 0.069(7) Uani 1.00 d
C(13) C 0.377(2) -0.504(1) 0.138(1) 0.064(6) Uani 1.00 d
C(14) C 0.393(1) -0.244(1) -0.413(1) 0.029(4) Uani 1.00 d
C(15) C 0.493(1) -0.291(1) -0.363(1) 0.049(5) Uani 1.00 d
C(16) C 0.611(2) -0.257(2) -0.394(1) 0.056(6) Uani 1.00 d
C(17) C 0.636(1) -0.175(1) -0.480(1) 0.053(6) Uani 1.00 d
C(18) C 0.540(2) -0.130(1) -0.534(1) 0.052(5) Uani 1.00 d
C(19) C 0.417(1) -0.163(1) -0.504(1) 0.046(5) Uani 1.00 d
C(20) C 0.138(1) -0.252(1) -0.465(1) 0.034(4) Uani 1.00 d
C(21) C 0.113(1) -0.141(1) -0.511(1) 0.042(5) Uani 1.00 d
C(22) C 0.034(2) -0.111(1) -0.587(1) 0.054(5) Uani 1.00 d
C(23) C -0.021(2) -0.189(2) -0.616(1) 0.053(5) Uani 1.00 d
C(24) C -0.001(2) -0.299(2) -0.571(1) 0.055(6) Uani 1.00 d
C(25) C 0.080(2) -0.330(1) -0.496(1) 0.044(5) Uani 1.00 d
C(26) C 0.256(1) -0.439(1) -0.336(1) 0.034(4) Uani 1.00 d
C(27) C 0.332(1) -0.486(1) -0.409(1) 0.046(5) Uani 1.00 d
C(28) C 0.342(2) -0.597(1) -0.391(1) 0.058(6) Uani 1.00 d
C(29) C 0.276(1) -0.665(1) -0.305(2) 0.050(5) Uani 1.00 d
C(30) C 0.203(2) -0.619(1) -0.238(1) 0.051(5) Uani 1.00 d
C(31) C 0.191(2) -0.505(1) -0.254(1) 0.041(4) Uani 1.00 d
H(1) H 0.2207 0.0186 0.1450 0.0789 Uiso 1.00 calc
H(2) H 0.1220 -0.0526 0.1229 0.0789 Uiso 1.00 calc
H(3) H 0.1994 -0.0983 0.2134 0.0789 Uiso 1.00 calc
H(4) H 0.4304 -0.1830 0.2542 0.0912 Uiso 1.00 calc
H(5) H 0.3401 -0.2736 0.2564 0.0912 Uiso 1.00 calc
H(6) H 0.4839 -0.2902 0.2237 0.0912 Uiso 1.00 calc
H(7) H 0.6026 -0.3222 0.0839 0.0935 Uiso 1.00 calc
H(8) H 0.5989 -0.3172 -0.0304 0.0935 Uiso 1.00 calc
H(9) H 0.6712 -0.2314 0.0001 0.0935 Uiso 1.00 calc
H(10) H 0.5067 -0.1661 -0.1970 0.0779 Uiso 1.00 calc
H(11) H 0.4634 -0.0430 -0.2147 0.0779 Uiso 1.00 calc
H(12) H 0.5923 -0.0833 -0.1758 0.0779 Uiso 1.00 calc
H(13) H 0.3015 0.0488 -0.1610 0.0798 Uiso 1.00 calc
H(14) H 0.1787 0.0149 -0.0882 0.0798 Uiso 1.00 calc
H(15) H 0.2646 0.0967 -0.0658 0.0798 Uiso 1.00 calc
H(16) H 0.1469 -0.5650 0.0990 0.0824 Uiso 1.00 calc
H(17) H 0.0670 -0.4609 0.0530 0.0824 Uiso 1.00 calc
H(18) H 0.1874 -0.4972 -0.0110 0.0824 Uiso 1.00 calc
H(19) H 0.2098 -0.3894 0.2688 0.0829 Uiso 1.00 calc
H(20) H 0.0841 -0.3672 0.2215 0.0829 Uiso 1.00 calc
H(21) H 0.1357 -0.4867 0.2610 0.0829 Uiso 1.00 calc
H(22) H 0.4212 -0.4770 0.1819 0.0774 Uiso 1.00 calc
H(23) H 0.3475 -0.5740 0.1727 0.0774 Uiso 1.00 calc
H(24) H 0.4310 -0.5086 0.0780 0.0774 Uiso 1.00 calc
H(25) H 0.4787 -0.3498 -0.3049 0.0585 Uiso 1.00 calc
H(26) H 0.6776 -0.2898 -0.3558 0.0666 Uiso 1.00 calc
H(27) H 0.7186 -0.1494 -0.5015 0.0641 Uiso 1.00 calc
H(28) H 0.5565 -0.0733 -0.5940 0.0620 Uiso 1.00 calc
H(29) H 0.3514 -0.1326 -0.5437 0.0554 Uiso 1.00 calc
H(30) H 0.1513 -0.0858 -0.4911 0.0500 Uiso 1.00 calc
H(31) H 0.0185 -0.0357 -0.6180 0.0648 Uiso 1.00 calc
H(32) H -0.0745 -0.1674 -0.6685 0.0634 Uiso 1.00 calc
H(33) H -0.0426 -0.3529 -0.5903 0.0657 Uiso 1.00 calc
H(34) H 0.0965 -0.4060 -0.4658 0.0533 Uiso 1.00 calc
H(35) H 0.3746 -0.4415 -0.4686 0.0553 Uiso 1.00 calc
H(36) H 0.3960 -0.6298 -0.4381 0.0695 Uiso 1.00 calc
H(37) H 0.2839 -0.7428 -0.2949 0.0594 Uiso 1.00 calc
H(38) H 0.1580 -0.6632 -0.1788 0.0606 Uiso 1.00 calc
H(39) H 0.1367 -0.4732 -0.2058 0.0491 Uiso 1.00 calc

loop_
_atom_site_aniso_label
_atom_site_aniso_U_11
_atom_site_aniso_U_22
_atom_site_aniso_U_33
_atom_site_aniso_U_12
_atom_site_aniso_U_13
_atom_site_aniso_U_23
Ir(1) 0.0343(3) 0.0315(3) 0.0318(4) 0.0060(2) -0.0101(3) -0.0129(3)
Ir(2) 0.0275(3) 0.0268(3) 0.0222(3) 0.0006(2) -0.0040(2) -0.0027(2)
I(1) 0.0343(6) 0.0518(6) 0.0343(6) 0.0106(5) -0.0045(5) -0.0116(5)
I(2) 0.0313(5) 0.0525(6) 0.0409(7) -0.0018(4) -0.0084(5) -0.0067(5)
S(1) 0.037(2) 0.037(2) 0.031(2) 0.010(2) -0.012(2) -0.014(2)
P(1) 0.051(3) 0.042(2) 0.030(2) 0.005(2) -0.008(2) -0.006(2)
P(2) 0.030(2) 0.027(2) 0.023(2) -0.001(1) -0.005(2) -0.002(1)
O(1) 0.054(7) 0.041(6) 0.052(8) -0.017(5) -0.004(6) 0.005(5)
N(1) 0.048(8) 0.028(6) 0.027(7) -0.014(5) 0.010(6) 0.005(5)
C(1) 0.033(9) 0.05(1) 0.09(2) 0.007(8) -0.008(10) -0.04(1)
C(2) 0.05(1) 0.05(1) 0.07(1) 0.007(8) -0.021(9) -0.038(10)
C(3) 0.06(1) 0.042(9) 0.06(1) 0.007(8) -0.018(9) -0.029(9)
C(4) 0.05(1) 0.05(1) 0.05(1) -0.011(8) -0.010(9) -0.025(9)
C(5) 0.039(10) 0.045(10) 0.09(2) 0.002(8) -0.007(10) -0.04(1)
C(6) 0.07(1) 0.07(1) 0.06(1) 0.01(1) 0.00(1) -0.03(1)
C(7) 0.09(2) 0.08(1) 0.07(2) 0.01(1) -0.04(1) -0.02(1)
C(8) 0.04(1) 0.09(1) 0.13(2) 0.01(1) -0.02(1) -0.07(1)
C(9) 0.06(1) 0.07(1) 0.06(1) -0.033(10) 0.02(1) -0.02(1)
C(10) 0.09(1) 0.05(1) 0.07(1) 0.006(10) -0.03(1) -0.020(10)
C(11) 0.10(2) 0.036(9) 0.07(1) -0.021(10) -0.02(1) -0.004(9)
C(12) 0.09(2) 0.07(1) 0.04(1) -0.01(1) 0.01(1) -0.009(10)
C(13) 0.08(1) 0.05(1) 0.07(1) 0.024(9) -0.02(1) -0.010(9)
C(14) 0.027(7) 0.038(8) 0.020(7) -0.006(6) 0.005(6) -0.006(6)
C(15) 0.035(9) 0.07(1) 0.04(1) -0.008(8) -0.010(8) -0.004(8)
C(16) 0.039(10) 0.11(2) 0.018(9) -0.005(10) 0.000(7) -0.011(9)
C(17) 0.033(9) 0.07(1) 0.06(1) -0.013(8) 0.013(9) -0.04(1)
C(18) 0.05(1) 0.042(9) 0.05(1) -0.007(8) 0.017(9) -0.003(8)
C(19) 0.033(9) 0.050(10) 0.05(1) -0.007(7) 0.007(8) -0.002(8)
C(20) 0.038(8) 0.037(8) 0.024(8) 0.004(6) -0.006(6) -0.002(6)
C(21) 0.050(10) 0.041(8) 0.037(9) 0.010(7) -0.024(8) -0.007(7)
C(22) 0.05(1) 0.06(1) 0.034(10) 0.010(9) -0.012(8) 0.010(8)
C(23) 0.05(1) 0.08(1) 0.027(9) 0.001(9) -0.014(8) -0.007(9)
C(24) 0.05(1) 0.08(1) 0.05(1) -0.006(9) -0.019(9) -0.028(10)
C(25) 0.05(1) 0.047(9) 0.037(10) -0.010(8) -0.009(8) -0.014(7)
C(26) 0.040(8) 0.032(7) 0.034(9) 0.001(6) -0.012(7) -0.010(6)
C(27) 0.049(10) 0.042(9) 0.05(1) -0.011(7) 0.011(8) -0.014(8)
C(28) 0.07(1) 0.05(1) 0.05(1) 0.005(9) 0.004(10) -0.034(9)
C(29) 0.039(9) 0.027(8) 0.09(1) 0.003(7) -0.027(9) -0.009(9)
C(30) 0.06(1) 0.027(8) 0.06(1) -0.010(7) -0.011(9) -0.001(8)
C(31) 0.07(1) 0.037(8) 0.017(8) -0.014(7) 0.002(7) -0.005(6)

loop_
_atom_type_symbol
_atom_type_description
_atom_type_scat_dispersion_real
_atom_type_scat_dispersion_imag
_atom_type_scat_source
C C 0.003 0.002
;International Tables for Crystallography
(1992, Vol. C, Tables 4.2.6.8 and 6.1.1.1)
;
H H 0.000 0.000
;International Tables for Crystallography
(1992, Vol. C, Table 6.1.1.2)
;
I I -0.474 1.812
;International Tables for Crystallography
(1992, Vol. C, Tables 4.2.6.8 and 6.1.1.1)
;
Ir Ir -1.444 7.990
;International Tables for Crystallography
(1992, Vol. C, Tables 4.2.6.8 and 6.1.1.1)
;
N N 0.006 0.003
;International Tables for Crystallography
(1992, Vol. C, Tables 4.2.6.8 and 6.1.1.1)
;
O O 0.011 0.006
;International Tables for Crystallography
(1992, Vol. C, Tables 4.2.6.8 and 6.1.1.1)
;
P P 0.102 0.094
;International Tables for Crystallography
(1992, Vol. C, Tables 4.2.6.8 and 6.1.1.1)
;
S S 0.125 0.123
;International Tables for Crystallography
(1992, Vol. C, Tables 4.2.6.8 and 6.1.1.1)
;

loop_
_geom_angle_atom_site_label_1
_geom_angle_atom_site_label_2
_geom_angle_atom_site_label_3
_geom_angle
_geom_angle_publ_flag
I(1) Ir(1) S(1) 84.56(9) yes
I(1) Ir(1) P(1) 89.7(1) yes
I(1) Ir(1) C(1) 97.6(4) yes
I(1) Ir(1) C(2) 131.1(4) yes
I(1) Ir(1) C(3) 156.7(4) yes
I(1) Ir(1) C(4) 124.0(4) yes
I(1) Ir(1) C(5) 95.8(4) yes
S(1) Ir(1) P(1) 87.2(1) yes
S(1) Ir(1) C(1) 149.9(6) yes
S(1) Ir(1) C(2) 143.5(4) yes
S(1) Ir(1) C(3) 104.6(4) yes
S(1) Ir(1) C(4) 92.4(4) yes
S(1) Ir(1) C(5) 113.8(5) yes
P(1) Ir(1) C(1) 122.7(6) yes
P(1) Ir(1) C(2) 99.1(5) yes
P(1) Ir(1) C(3) 111.9(5) yes
P(1) Ir(1) C(4) 146.2(5) yes
P(1) Ir(1) C(5) 158.6(5) yes
C(1) Ir(1) C(2) 38.4(6) yes
C(1) Ir(1) C(3) 63.7(5) yes
C(1) Ir(1) C(4) 61.4(6) yes
C(1) Ir(1) C(5) 36.1(6) yes
C(2) Ir(1) C(3) 39.7(6) yes
C(2) Ir(1) C(4) 62.8(6) yes
C(2) Ir(1) C(5) 62.0(7) yes
C(3) Ir(1) C(4) 35.9(6) yes
C(3) Ir(1) C(5) 60.8(6) yes
C(4) Ir(1) C(5) 35.9(6) yes
I(1) Ir(2) I(2) 87.62(4) yes
I(1) Ir(2) S(1) 82.85(9) yes
I(1) Ir(2) P(2) 167.95(9) yes
I(1) Ir(2) N(1) 92.9(4) yes
I(2) Ir(2) S(1) 151.0(1) yes
I(2) Ir(2) P(2) 94.17(9) yes
I(2) Ir(2) N(1) 99.9(4) yes
S(1) Ir(2) P(2) 89.9(1) yes
S(1) Ir(2) N(1) 107.9(4) yes
P(2) Ir(2) N(1) 98.5(4) yes
Ir(1) I(1) Ir(2) 82.30(3) yes
Ir(1) S(1) Ir(2) 102.3(1) yes
Ir(1) P(1) C(11) 118.1(6) yes
Ir(1) P(1) C(12) 114.9(6) yes
Ir(1) P(1) C(13) 116.1(7) yes
C(11) P(1) C(12) 102.2(10) yes
C(11) P(1) C(13) 101.9(9) yes
C(12) P(1) C(13) 101.2(9) yes
Ir(2) P(2) C(14) 115.0(4) yes
Ir(2) P(2) C(20) 114.1(5) yes
Ir(2) P(2) C(26) 114.0(5) yes
C(14) P(2) C(20) 106.2(6) yes
C(14) P(2) C(26) 102.4(6) yes
C(20) P(2) C(26) 103.9(6) yes
Ir(2) N(1) O(1) 128(1) yes
Ir(1) C(1) C(2) 71.6(8) yes
Ir(1) C(1) C(5) 74(1) yes
Ir(1) C(1) C(6) 127(1) yes
C(2) C(1) C(5) 109(1) yes
C(2) C(1) C(6) 122(1) yes
C(5) C(1) C(6) 127(1) yes
Ir(1) C(2) C(1) 70.0(9) yes
Ir(1) C(2) C(3) 68.4(9) yes
Ir(1) C(2) C(7) 130(1) yes
C(1) C(2) C(3) 103(1) yes
C(1) C(2) C(7) 128(1) yes
C(3) C(2) C(7) 128(1) yes
Ir(1) C(3) C(2) 71.9(9) yes
Ir(1) C(3) C(4) 75(1) yes
Ir(1) C(3) C(8) 127(1) yes
C(2) C(3) C(4) 109(1) yes
C(2) C(3) C(8) 124(1) yes
C(4) C(3) C(8) 125(1) yes
Ir(1) C(4) C(3) 68(1) yes
Ir(1) C(4) C(5) 72(1) yes
Ir(1) C(4) C(9) 125(1) yes
C(3) C(4) C(5) 108(1) yes
C(3) C(4) C(9) 126(1) yes
C(5) C(4) C(9) 124(1) yes
Ir(1) C(5) C(1) 68(1) yes
Ir(1) C(5) C(4) 71.7(9) yes
Ir(1) C(5) C(10) 125(1) yes
C(1) C(5) C(4) 109(1) yes
C(1) C(5) C(10) 122(1) yes
C(4) C(5) C(10) 127(1) yes
C(1) C(6) H(1) 109.5 no
C(1) C(6) H(2) 109.5 no
C(1) C(6) H(3) 109.5 no
H(1) C(6) H(2) 109.5 no
H(1) C(6) H(3) 109.5 no
H(2) C(6) H(3) 109.5 no
C(2) C(7) H(4) 109.5 no
C(2) C(7) H(5) 109.5 no
C(2) C(7) H(6) 109.5 no
H(4) C(7) H(5) 109.5 no
H(4) C(7) H(6) 109.5 no
H(5) C(7) H(6) 109.5 no
C(3) C(8) H(7) 109.5 no
C(3) C(8) H(8) 109.5 no
C(3) C(8) H(9) 109.5 no
H(7) C(8) H(8) 109.5 no
H(7) C(8) H(9) 109.5 no
H(8) C(8) H(9) 109.5 no
C(4) C(9) H(10) 109.5 no
C(4) C(9) H(11) 109.5 no
C(4) C(9) H(12) 109.5 no
H(10) C(9) H(11) 109.5 no
H(10) C(9) H(12) 109.5 no
H(11) C(9) H(12) 109.5 no
C(5) C(10) H(13) 109.5 no
C(5) C(10) H(14) 109.5 no
C(5) C(10) H(15) 109.5 no
H(13) C(10) H(14) 109.5 no
H(13) C(10) H(15) 109.5 no
H(14) C(10) H(15) 109.5 no
P(1) C(11) H(16) 109.5 no
P(1) C(11) H(17) 109.5 no
P(1) C(11) H(18) 109.5 no
H(16) C(11) H(17) 109.5 no
H(16) C(11) H(18) 109.5 no
H(17) C(11) H(18) 109.5 no
P(1) C(12) H(19) 109.5 no
P(1) C(12) H(20) 109.5 no
P(1) C(12) H(21) 109.5 no
H(19) C(12) H(20) 109.5 no
H(19) C(12) H(21) 109.5 no
H(20) C(12) H(21) 109.5 no
P(1) C(13) H(22) 109.5 no
P(1) C(13) H(23) 109.5 no
P(1) C(13) H(24) 109.5 no
H(22) C(13) H(23) 109.5 no
H(22) C(13) H(24) 109.5 no
H(23) C(13) H(24) 109.5 no
P(2) C(14) C(15) 119(1) yes
P(2) C(14) C(19) 123(1) yes
C(15) C(14) C(19) 117(1) yes
C(14) C(15) C(16) 122(1) yes
C(14) C(15) H(25) 118.7 no
C(16) C(15) H(25) 118.7 no
C(15) C(16) C(17) 120(1) yes
C(15) C(16) H(26) 119.9 no
C(17) C(16) H(26) 119.9 no
C(16) C(17) C(18) 118(1) yes
C(16) C(17) H(27) 120.7 no
C(18) C(17) H(27) 120.7 no
C(17) C(18) C(19) 122(1) yes
C(17) C(18) H(28) 118.9 no
C(19) C(18) H(28) 118.9 no
C(14) C(19) C(18) 118(1) yes
C(14) C(19) H(29) 120.8 no
C(18) C(19) H(29) 120.8 no
P(2) C(20) C(21) 120(1) yes
P(2) C(20) C(25) 121(1) yes
C(21) C(20) C(25) 118(1) yes
C(20) C(21) C(22) 120(1) yes
C(20) C(21) H(30) 119.6 no
C(22) C(21) H(30) 119.6 no
C(21) C(22) C(23) 120(1) yes
C(21) C(22) H(31) 119.9 no
C(23) C(22) H(31) 119.9 no
C(22) C(23) C(24) 120(1) yes
C(22) C(23) H(32) 119.6 no
C(24) C(23) H(32) 119.6 no
C(23) C(24) C(25) 119(1) yes
C(23) C(24) H(33) 120.3 no
C(25) C(24) H(33) 120.3 no
C(20) C(25) C(24) 120(1) yes
C(20) C(25) H(34) 119.8 no
C(24) C(25) H(34) 119.8 no
P(2) C(26) C(27) 119(1) yes
P(2) C(26) C(31) 120(1) yes
C(27) C(26) C(31) 119(1) yes
C(26) C(27) C(28) 118(1) yes
C(26) C(27) H(35) 120.8 no
C(28) C(27) H(35) 120.8 no
C(27) C(28) C(29) 122(1) yes
C(27) C(28) H(36) 118.8 no
C(29) C(28) H(36) 118.8 no
C(28) C(29) C(30) 118(1) yes
C(28) C(29) H(37) 120.8 no
C(30) C(29) H(37) 120.8 no
C(29) C(30) C(31) 120(1) yes
C(29) C(30) H(38) 119.7 no
C(31) C(30) H(38) 119.7 no
C(26) C(31) C(30) 121(1) yes
C(26) C(31) H(39) 119.4 no
C(30) C(31) H(39) 119.4 no

loop_
_geom_bond_atom_site_label_1
_geom_bond_atom_site_label_2
_geom_bond_distance
_geom_bond_publ_flag
Ir(1) I(1) 2.695(1) yes
Ir(1) S(1) 2.369(3) yes
Ir(1) P(1) 2.280(4) yes
Ir(1) C(1) 2.19(2) yes
Ir(1) C(2) 2.21(1) yes
Ir(1) C(3) 2.16(2) yes
Ir(1) C(4) 2.26(2) yes
Ir(1) C(5) 2.27(2) yes
Ir(2) I(1) 2.829(1) yes
Ir(2) I(2) 2.710(1) yes
Ir(2) S(1) 2.299(3) yes
Ir(2) P(2) 2.250(4) yes
Ir(2) N(1) 1.87(1) yes
P(1) C(11) 1.81(2) yes
P(1) C(12) 1.79(2) yes
P(1) C(13) 1.80(2) yes
P(2) C(14) 1.84(1) yes
P(2) C(20) 1.82(1) yes
P(2) C(26) 1.84(1) yes
O(1) N(1) 1.17(1) yes
C(1) C(2) 1.45(2) yes
C(1) C(5) 1.38(3) yes
C(1) C(6) 1.54(2) yes
C(2) C(3) 1.49(2) yes
C(2) C(7) 1.49(3) yes
C(3) C(4) 1.37(2) yes
C(3) C(8) 1.54(2) yes
C(4) C(5) 1.39(2) yes
C(4) C(9) 1.54(2) yes
C(5) C(10) 1.52(2) yes
C(6) H(1) 0.950 no
C(6) H(2) 0.950 no
C(6) H(3) 0.950 no
C(7) H(4) 0.950 no
C(7) H(5) 0.950 no
C(7) H(6) 0.950 no
C(8) H(7) 0.950 no
C(8) H(8) 0.950 no
C(8) H(9) 0.950 no
C(9) H(10) 0.950 no
C(9) H(11) 0.950 no
C(9) H(12) 0.950 no
C(10) H(13) 0.950 no
C(10) H(14) 0.950 no
C(10) H(15) 0.950 no
C(11) H(16) 0.950 no
C(11) H(17) 0.950 no
C(11) H(18) 0.950 no
C(12) H(19) 0.950 no
C(12) H(20) 0.950 no
C(12) H(21) 0.950 no
C(13) H(22) 0.950 no
C(13) H(23) 0.950 no
C(13) H(24) 0.950 no
C(14) C(15) 1.37(2) yes
C(14) C(19) 1.39(2) yes
C(15) C(16) 1.35(2) yes
C(15) H(25) 0.950 no
C(16) C(17) 1.37(2) yes
C(16) H(26) 0.950 no
C(17) C(18) 1.35(2) yes
C(17) H(27) 0.950 no
C(18) C(19) 1.39(2) yes
C(18) H(28) 0.950 no
C(19) H(29) 0.950 no
C(20) C(21) 1.40(2) yes
C(20) C(25) 1.39(2) yes
C(21) C(22) 1.39(2) yes
C(21) H(30) 0.950 no
C(22) C(23) 1.36(2) yes
C(22) H(31) 0.950 no
C(23) C(24) 1.39(2) yes
C(23) H(32) 0.950 no
C(24) C(25) 1.40(2) yes
C(24) H(33) 0.950 no
C(25) H(34) 0.950 no
C(26) C(27) 1.41(2) yes
C(26) C(31) 1.36(2) yes
C(27) C(28) 1.36(2) yes
C(27) H(35) 0.950 no
C(28) C(29) 1.40(2) yes
C(28) H(36) 0.950 no
C(29) C(30) 1.34(2) yes
C(29) H(37) 0.950 no
C(30) C(31) 1.39(2) yes
C(30) H(38) 0.950 no
C(31) H(39) 0.950 no

loop_
_geom_contact_atom_site_label_1
_geom_contact_atom_site_label_2
_geom_contact_distance
_geom_contact_site_symmetry_2
Ir(1) I(1) 2.695(1) .
Ir(2) I(1) 2.829(1) .
Ir(2) I(2) 2.710(1) .
O(1) C(18) 3.28(2) 2_654
O(1) C(17) 3.33(2) 2_654
O(1) C(22) 3.44(2) 2_554
O(1) C(23) 3.51(2) 2_554
C(12) C(24) 3.56(2) 1_556

loop_
_geom_torsion_atom_site_label_1
_geom_torsion_atom_site_label_2
_geom_torsion_atom_site_label_3
_geom_torsion_atom_site_label_4
_geom_torsion
_geom_torsion_publ_flag
Ir(1) I(1) Ir(2) I(2) 172.07(3) yes
Ir(1) I(1) Ir(2) S(1) 19.53(10) yes
Ir(1) I(1) Ir(2) P(2) 73.2(5) yes
Ir(1) I(1) Ir(2) N(1) -88.1(4) yes
Ir(1) S(1) Ir(2) I(1) -22.7(1) yes
Ir(1) S(1) Ir(2) I(2) -94.5(2) yes
Ir(1) S(1) Ir(2) P(2) 167.0(1) yes
Ir(1) S(1) Ir(2) N(1) 68.1(4) yes
Ir(1) C(1) C(2) C(3) 60.9(10) yes
Ir(1) C(1) C(2) C(7) -126(1) yes
Ir(1) C(1) C(5) C(4) -60(1) yes
Ir(1) C(1) C(5) C(10) 119(1) yes
Ir(1) C(2) C(1) C(5) -66(1) yes
Ir(1) C(2) C(1) C(6) 122(1) yes
Ir(1) C(2) C(3) C(4) 67(1) yes
Ir(1) C(2) C(3) C(8) -123(1) yes
Ir(1) C(3) C(2) C(1) -61(1) yes
Ir(1) C(3) C(2) C(7) 125(1) yes
Ir(1) C(3) C(4) C(5) 61(1) yes
Ir(1) C(3) C(4) C(9) -119(1) yes
Ir(1) C(4) C(3) C(2) -64(1) yes
Ir(1) C(4) C(3) C(8) 125(1) yes
Ir(1) C(4) C(5) C(1) 58(1) yes
Ir(1) C(4) C(5) C(10) -121(1) yes
Ir(1) C(5) C(1) C(2) 63(1) yes
Ir(1) C(5) C(1) C(6) -125(1) yes
Ir(1) C(5) C(4) C(3) -58(1) yes
Ir(1) C(5) C(4) C(9) 121(1) yes
Ir(2) I(1) Ir(1) S(1) -18.86(10) yes
Ir(2) I(1) Ir(1) P(1) -106.1(1) yes
Ir(2) I(1) Ir(1) C(1) 130.9(6) yes
Ir(2) I(1) Ir(1) C(2) 152.1(7) yes
Ir(2) I(1) Ir(1) C(3) 95(1) yes
Ir(2) I(1) Ir(1) C(4) 70.4(5) yes
Ir(2) I(1) Ir(1) C(5) 94.6(5) yes
Ir(2) S(1) Ir(1) I(1) 23.8(1) yes
Ir(2) S(1) Ir(1) P(1) 113.8(2) yes
Ir(2) S(1) Ir(1) C(1) -72.0(8) yes
Ir(2) S(1) Ir(1) C(2) -144.7(8) yes
Ir(2) S(1) Ir(1) C(3) -134.4(5) yes
Ir(2) S(1) Ir(1) C(4) -100.1(5) yes
Ir(2) S(1) Ir(1) C(5) -70.2(5) yes
Ir(2) P(2) C(14) C(15) 74(1) yes
Ir(2) P(2) C(14) C(19) -106(1) yes
Ir(2) P(2) C(20) C(21) 62(1) yes
Ir(2) P(2) C(20) C(25) -112(1) yes
Ir(2) P(2) C(26) C(27) -166(1) yes
Ir(2) P(2) C(26) C(31) 19(1) yes
I(1) Ir(1) P(1) C(11) 46.6(8) yes
I(1) Ir(1) P(1) C(12) -74.1(8) yes
I(1) Ir(1) P(1) C(13) 168.1(7) yes
I(1) Ir(1) C(1) C(2) 153(1) yes
I(1) Ir(1) C(1) C(5) -89.5(9) yes
I(1) Ir(1) C(1) C(6) 36(1) yes
I(1) Ir(1) C(2) C(1) -35(1) yes
I(1) Ir(1) C(2) C(3) -149.0(7) yes
I(1) Ir(1) C(2) C(7) 88(1) yes
I(1) Ir(1) C(3) C(2) 78(1) yes
I(1) Ir(1) C(3) C(4) -37(1) yes
I(1) Ir(1) C(3) C(8) -161(1) yes
I(1) Ir(1) C(4) C(3) 163.2(8) yes
I(1) Ir(1) C(4) C(5) 43(1) yes
I(1) Ir(1) C(4) C(9) -76(1) yes
I(1) Ir(1) C(5) C(1) 94.9(9) yes
I(1) Ir(1) C(5) C(4) -144(1) yes
I(1) Ir(1) C(5) C(10) -20(1) yes
I(1) Ir(2) P(2) C(14) -112.8(6) yes
I(1) Ir(2) P(2) C(20) 124.1(6) yes
I(1) Ir(2) P(2) C(26) 4.9(8) yes
I(1) Ir(2) N(1) O(1) 171(1) yes
I(2) Ir(2) P(2) C(14) 149.0(5) yes
I(2) Ir(2) P(2) C(20) 25.9(5) yes
I(2) Ir(2) P(2) C(26) -93.2(5) yes
I(2) Ir(2) N(1) O(1) -99(1) yes
S(1) Ir(1) P(1) C(11) -38.0(8) yes
S(1) Ir(1) P(1) C(12) -158.7(8) yes
S(1) Ir(1) P(1) C(13) 83.6(7) yes
S(1) Ir(1) C(1) C(2) -113(1) yes
S(1) Ir(1) C(1) C(5) 2(1) yes
S(1) Ir(1) C(1) C(6) 129(1) yes
S(1) Ir(1) C(2) C(1) 129.5(10) yes
S(1) Ir(1) C(2) C(3) 15(1) yes
S(1) Ir(1) C(2) C(7) -106(1) yes
S(1) Ir(1) C(3) C(2) -170.4(8) yes
S(1) Ir(1) C(3) C(4) 73.5(9) yes
S(1) Ir(1) C(3) C(8) -50(1) yes
S(1) Ir(1) C(4) C(3) -111.7(9) yes
S(1) Ir(1) C(4) C(5) 129(1) yes
S(1) Ir(1) C(4) C(9) 8(1) yes
S(1) Ir(1) C(5) C(1) -178.5(8) yes
S(1) Ir(1) C(5) C(4) -58(1) yes
S(1) Ir(1) C(5) C(10) 65(1) yes
S(1) Ir(2) P(2) C(14) -59.7(5) yes
S(1) Ir(2) P(2) C(20) 177.2(5) yes
S(1) Ir(2) P(2) C(26) 58.0(5) yes
S(1) Ir(2) N(1) O(1) 88(1) yes
P(1) Ir(1) C(1) C(2) 59(1) yes
P(1) Ir(1) C(1) C(5) 175.9(8) yes
P(1) Ir(1) C(1) C(6) -57(1) yes
P(1) Ir(1) C(2) C(1) -132(1) yes
P(1) Ir(1) C(2) C(3) 113.4(9) yes
P(1) Ir(1) C(2) C(7) -9(1) yes
P(1) Ir(1) C(3) C(2) -77.5(9) yes
P(1) Ir(1) C(3) C(4) 166.4(8) yes
P(1) Ir(1) C(3) C(8) 42(1) yes
P(1) Ir(1) C(4) C(3) -23(1) yes
P(1) Ir(1) C(4) C(5) -142.3(10) yes
P(1) Ir(1) C(4) C(9) 97(1) yes
P(1) Ir(1) C(5) C(1) -9(1) yes
P(1) Ir(1) C(5) C(4) 110(1) yes
P(1) Ir(1) C(5) C(10) -124(1) yes
P(2) Ir(2) N(1) O(1) -4(1) yes
P(2) C(14) C(15) C(16) -175(1) yes
P(2) C(14) C(19) C(18) 175(1) yes
P(2) C(20) C(21) C(22) -175(1) yes
P(2) C(20) C(25) C(24) 174(1) yes
P(2) C(26) C(27) C(28) -177(1) yes
P(2) C(26) C(31) C(30) 176(1) yes
N(1) Ir(2) P(2) C(14) 48.3(6) yes
N(1) Ir(2) P(2) C(20) -74.7(7) yes
N(1) Ir(2) P(2) C(26) 166.1(6) yes
C(1) Ir(1) P(1) C(11) 145.5(9) yes
C(1) Ir(1) P(1) C(12) 24.7(9) yes
C(1) Ir(1) P(1) C(13) -93.0(8) yes
C(1) Ir(1) C(2) C(3) -113(1) yes
C(1) Ir(1) C(2) C(7) 123(2) yes
C(1) Ir(1) C(3) C(2) 39.4(10) yes
C(1) Ir(1) C(3) C(4) -76(1) yes
C(1) Ir(1) C(3) C(8) 159(1) yes
C(1) Ir(1) C(4) C(3) 83(1) yes
C(1) Ir(1) C(4) C(5) -35(1) yes
C(1) Ir(1) C(4) C(9) -155(1) yes
C(1) Ir(1) C(5) C(4) 120(1) yes
C(1) Ir(1) C(5) C(10) -115(1) yes
C(1) C(2) Ir(1) C(3) 113(1) yes
C(1) C(2) Ir(1) C(4) 77(1) yes
C(1) C(2) Ir(1) C(5) 36(1) yes
C(1) C(2) C(3) C(4) 5(1) yes
C(1) C(2) C(3) C(8) 174(1) yes
C(1) C(5) Ir(1) C(2) -39.0(10) yes
C(1) C(5) Ir(1) C(3) -84(1) yes
C(1) C(5) Ir(1) C(4) -120(1) yes
C(1) C(5) C(4) C(3) 0(1) yes
C(1) C(5) C(4) C(9) -179(1) yes
C(2) Ir(1) P(1) C(11) 178.3(9) yes
C(2) Ir(1) P(1) C(12) 57.5(9) yes
C(2) Ir(1) P(1) C(13) -60.2(8) yes
C(2) Ir(1) C(1) C(5) 116(1) yes
C(2) Ir(1) C(1) C(6) -117(2) yes
C(2) Ir(1) C(3) C(4) -116(1) yes
C(2) Ir(1) C(3) C(8) 119(2) yes
C(2) Ir(1) C(4) C(3) 40.2(9) yes
C(2) Ir(1) C(4) C(5) -79(1) yes
C(2) Ir(1) C(4) C(9) 160(1) yes
C(2) Ir(1) C(5) C(4) 81(1) yes
C(2) Ir(1) C(5) C(10) -154(1) yes
C(2) C(1) Ir(1) C(3) -40(1) yes
C(2) C(1) Ir(1) C(4) -81(1) yes
C(2) C(1) Ir(1) C(5) -116(1) yes
C(2) C(1) C(5) C(4) 3(2) yes
C(2) C(1) C(5) C(10) -176(1) yes
C(2) C(3) Ir(1) C(4) 116(1) yes
C(2) C(3) Ir(1) C(5) 80(1) yes
C(2) C(3) C(4) C(5) -3(1) yes
C(2) C(3) C(4) C(9) 176(1) yes
C(3) Ir(1) P(1) C(11) -142.5(9) yes
C(3) Ir(1) P(1) C(12) 96.7(9) yes
C(3) Ir(1) P(1) C(13) -21.0(8) yes
C(3) Ir(1) C(1) C(5) 75(1) yes
C(3) Ir(1) C(1) C(6) -157(1) yes
C(3) Ir(1) C(2) C(7) -122(1) yes
C(3) Ir(1) C(4) C(5) -119(1) yes
C(3) Ir(1) C(4) C(9) 120(1) yes
C(3) Ir(1) C(5) C(4) 35(1) yes
C(3) Ir(1) C(5) C(10) 159(1) yes
C(3) C(2) Ir(1) C(4) -36.3(9) yes
C(3) C(2) Ir(1) C(5) -77(1) yes
C(3) C(2) C(1) C(5) -5(1) yes
C(3) C(2) C(1) C(6) -176(1) yes
C(3) C(4) Ir(1) C(5) 119(1) yes
C(3) C(4) C(5) C(10) 179(1) yes
C(4) Ir(1) P(1) C(11) -128(1) yes
C(4) Ir(1) P(1) C(12) 111(1) yes
C(4) Ir(1) P(1) C(13) -6(1) yes
C(4) Ir(1) C(1) C(5) 35.2(10) yes
C(4) Ir(1) C(1) C(6) 161(1) yes
C(4) Ir(1) C(2) C(7) -158(1) yes
C(4) Ir(1) C(3) C(8) -124(2) yes
C(4) Ir(1) C(5) C(10) 124(2) yes
C(4) C(3) Ir(1) C(5) -35.9(10) yes
C(4) C(3) C(2) C(7) -167(1) yes
C(4) C(5) C(1) C(6) 173(1) yes
C(5) Ir(1) P(1) C(11) 152(1) yes
C(5) Ir(1) P(1) C(12) 31(1) yes
C(5) Ir(1) P(1) C(13) -86(1) yes
C(5) Ir(1) C(1) C(6) 126(2) yes
C(5) Ir(1) C(2) C(7) 160(1) yes
C(5) Ir(1) C(3) C(8) -159(1) yes
C(5) Ir(1) C(4) C(9) -120(2) yes
C(5) C(1) C(2) C(7) 167(1) yes
C(5) C(4) C(3) C(8) -172(1) yes
C(6) C(1) C(2) C(7) -3(2) yes
C(6) C(1) C(5) C(10) -6(2) yes
C(7) C(2) C(3) C(8) 2(2) yes
C(8) C(3) C(4) C(9) 6(2) yes
C(9) C(4) C(5) C(10) 0(2) yes
C(14) P(2) C(20) C(21) -65(1) yes
C(14) P(2) C(20) C(25) 119(1) yes
C(14) P(2) C(26) C(27) -41(1) yes
C(14) P(2) C(26) C(31) 144(1) yes
C(14) C(15) C(16) C(17) -2(2) yes
C(14) C(19) C(18) C(17) 2(2) yes
C(15) C(14) P(2) C(20) -158(1) yes
C(15) C(14) P(2) C(26) -49(1) yes
C(15) C(14) C(19) C(18) -4(2) yes
C(15) C(16) C(17) C(18) 0(2) yes
C(16) C(15) C(14) C(19) 5(2) yes
C(16) C(17) C(18) C(19) 0(2) yes
C(19) C(14) P(2) C(20) 20(1) yes
C(19) C(14) P(2) C(26) 129(1) yes
C(20) P(2) C(26) C(27) 68(1) yes
C(20) P(2) C(26) C(31) -105(1) yes
C(20) C(21) C(22) C(23) 0(2) yes
C(20) C(25) C(24) C(23) 1(2) yes
C(21) C(20) P(2) C(26) -173(1) yes
C(21) C(20) C(25) C(24) 0(2) yes
C(21) C(22) C(23) C(24) 0(2) yes
C(22) C(21) C(20) C(25) 0(2) yes
C(22) C(23) C(24) C(25) -1(2) yes
C(25) C(20) P(2) C(26) 12(1) yes
C(26) C(27) C(28) C(29) 2(2) yes
C(26) C(31) C(30) C(29) -1(2) yes
C(27) C(26) C(31) C(30) 2(2) yes
C(27) C(28) C(29) C(30) -1(2) yes
C(28) C(27) C(26) C(31) -3(2) yes
C(28) C(29) C(30) C(31) 0(2) yes
C(28) C(29) C(30) C(31) 0(2) yes
